data_1524839
loop_
_publ_author_name
'Maksimova, S.I.'
'Palkina, K.K.'
'Kuznetsov, V.G.'
'Loshchenov, V.B.'

_publ_section_title
;
 Structure of crystals of rubidium lanthanide metaphosphate (Rb Ln (P
 O3)4) type and spectral-luminescent properties of M(I) Nd (P O3)4
;
_journal_name_full 'Zhurnal Neorganicheskoi Khimii'
_journal_page_first 2959
_journal_page_last 2965
_journal_volume 23
_journal_year 1978
_chemical_formula_sum 'Nd O12 P4 Rb'
_chemical_name_systematic 'Rb Nd (P O3)4'
_space_group_IT_number 14
_symmetry_space_group_name_Hall '-P 2yn'
_symmetry_space_group_name_H-M 'P 1 21/n 1'
_cell_angle_alpha 90
_cell_angle_beta 106.16
_cell_angle_gamma 90
_cell_formula_units_Z 4
_cell_length_a 10.461
_cell_length_b 9.041
_cell_length_c 10.983
_cell_volume 997.706
_citation_journal_id_ASTM ZNOKAQ
_cod_data_source_file Maksimova_ZNOKAQ_1978_215.cif
_cod_data_source_block Nd1O12P4Rb1
_cod_original_cell_volume 997.7063
_cod_original_sg_symbol_Hall '-P 2ybc (x-z,y,z)'
_cod_original_formula_sum 'Nd1 O12 P4 Rb1'
_cod_database_code 1524839

loop_
_symmetry_equiv_pos_as_xyz
x,y,z
-x+1/2,y+1/2,-z+1/2
-x,-y,-z
x-1/2,-y-1/2,z-1/2

loop_
_atom_site_label
_atom_site_type_symbol
_atom_site_fract_x
_atom_site_fract_y
_atom_site_fract_z
_atom_site_occupancy
_atom_site_U_iso_or_equiv
O6 O-2 0.67254 -0.09414 -0.19438 1 0.0
P4 P+5 0.82391 -0.39705 0.02035 1 0.0
O8 O-2 0.68355 0.34157 -0.1636 1 0.0
P3 P+5 0.85601 0.40448 0.23939 1 0.0
Rb1 Rb+1 0.80362 0.07076 0.04227 1 0.0
Nd1 Nd+3 0.50001 -0.27313 -0.18355 1 0.0
O11 O-2 0.43049 -0.20425 -0.40989 1 0.0
O7 O-2 0.68429 -0.3461 -0.01481 1 0.0
O2 O-2 0.14632 -0.08372 0.21322 1 0.0
O4 O-2 0.96152 0.03458 0.32475 1 0.0
O10 O-2 0.4377 -0.25838 0.0143 1 0.0
O12 O-2 0.64323 0.04164 -0.396 1 0.0
O3 O-2 0.74062 0.31891 0.25292 1 0.0
O5 O-2 0.6016 0.03465 0.17711 1 0.0
P1 P+5 0.7495 -0.0268 -0.27457 1 0.0
O1 O-2 0.97848 0.29413 0.25019 1 0.0
O9 O-2 0.83556 0.44946 0.09764 1 0.0
P2 P+5 0.03984 0.17334 0.35901 1 0.0
